data_7132678
loop_
_publ_author_name
'Yu, Jiulong'
'Wu, Jinyu'
'Zhu, Yu'
'Xiong, Dong'
'Yang, Lin'
'Li, Jun'
'Zheng, Jianfeng'

_publ_section_title
;
 Chiral phosphoric acid-catalyzed enantioselective [5+1] cycloaddition
 reaction of <i>C</i>,<i>N</i>-cyclic azomethine imines with isocyanides.
;
_journal_issue 19
_journal_name_full 'Chemical communications (Cambridge, England)'
_journal_page_first 2637
_journal_page_last 2640
_journal_paper_doi 10.1039/d3cc05890e
_journal_volume 60
_journal_year 2024
_chemical_absolute_configuration ad
_chemical_formula_moiety 'C27 H22 Cl2 N4 O'
_chemical_formula_sum 'C27 H22 Cl2 N4 O'
_chemical_formula_weight 489.38
_space_group_crystal_system monoclinic
_space_group_IT_number 4
_space_group_name_Hall 'P 2yb'
_space_group_name_H-M_alt 'P 1 21 1'
_atom_sites_solution_hydrogens mixed
_atom_sites_solution_primary dual
_atom_sites_solution_secondary difmap
_audit_creation_method SHELXL-2019/1
_audit_update_record
;
2023-06-21 deposited with the CCDC.	2024-02-05 downloaded from the CCDC.
;
_cell_angle_alpha 90
_cell_angle_beta 101.6860(10)
_cell_angle_gamma 90
_cell_formula_units_Z 4
_cell_length_a 10.1692(2)
_cell_length_b 9.7507(2)
_cell_length_c 23.6934(5)
_cell_measurement_reflns_used 9779
_cell_measurement_temperature 173(2)
_cell_measurement_theta_max 68.25
_cell_measurement_theta_min 3.81
_cell_volume 2300.67(8)
_computing_cell_refinement 'Bruker SAINT'
_computing_data_collection 'Bruker APEX3'
_computing_data_reduction 'Bruker SAINT'
_computing_molecular_graphics 'Bruker SHELXTL'
_computing_publication_material 'Bruker SHELXTL'
_computing_structure_refinement 'SHELXL-2019/1 (Sheldrick, 2019)'
_computing_structure_solution 'SHELXT (Sheldrick 2008)'
_diffrn_ambient_temperature 173(2)
_diffrn_measured_fraction_theta_full 0.995
_diffrn_measured_fraction_theta_max 0.996
_diffrn_measurement_device_type 'Bruker D8 Venture Photon II'
_diffrn_measurement_method '\f and \w scans'
_diffrn_radiation_type CuK\a
_diffrn_radiation_wavelength 1.54178
_diffrn_reflns_av_R_equivalents 0.0561
_diffrn_reflns_av_unetI/netI 0.0443
_diffrn_reflns_Laue_measured_fraction_full 0.995
_diffrn_reflns_Laue_measured_fraction_max 0.996
_diffrn_reflns_limit_h_max 12
_diffrn_reflns_limit_h_min -12
_diffrn_reflns_limit_k_max 11
_diffrn_reflns_limit_k_min -10
_diffrn_reflns_limit_l_max 28
_diffrn_reflns_limit_l_min -28
_diffrn_reflns_number 42371
_diffrn_reflns_point_group_measured_fraction_full 0.976
_diffrn_reflns_point_group_measured_fraction_max 0.975
_diffrn_reflns_theta_full 67.679
_diffrn_reflns_theta_max 68.248
_diffrn_reflns_theta_min 3.810
_exptl_absorpt_coefficient_mu 2.767
_exptl_absorpt_correction_T_max 0.9310
_exptl_absorpt_correction_T_min 0.4124
_exptl_absorpt_correction_type numerical
_exptl_absorpt_process_details 'SADABS (Krause et al., 2015)'
_exptl_crystal_colour colourless
_exptl_crystal_density_diffrn 1.413
_exptl_crystal_description block
_exptl_crystal_F_000 1016
_exptl_crystal_size_max 0.549
_exptl_crystal_size_mid 0.107
_exptl_crystal_size_min 0.101
_refine_diff_density_max 0.145
_refine_diff_density_min -0.259
_refine_diff_density_rms 0.043
_refine_ls_abs_structure_details
; 
 Flack x determined using 3256 quotients [(I+)-(I-)]/[(I+)+(I-)] 
 (Parsons, Flack and Wagner, Acta Cryst. B69 (2013) 249-259). 
;
_refine_ls_abs_structure_Flack 0.048(5)
_refine_ls_extinction_method none
_refine_ls_goodness_of_fit_ref 1.059
_refine_ls_hydrogen_treatment mixed
_refine_ls_matrix_type full
_refine_ls_number_parameters 621
_refine_ls_number_reflns 8210
_refine_ls_number_restraints 3
_refine_ls_restrained_S_all 1.059
_refine_ls_R_factor_all 0.0368
_refine_ls_R_factor_gt 0.0329
_refine_ls_shift/su_max 0.001
_refine_ls_shift/su_mean 0.000
_refine_ls_structure_factor_coef Fsqd
_refine_ls_weighting_details 'w=1/[\s^2^(Fo^2^)+(0.0345P)^2^+0.4919P] where P=(Fo^2^+2Fc^2^)/3'
_refine_ls_weighting_scheme calc
_refine_ls_wR_factor_gt 0.0759
_refine_ls_wR_factor_ref 0.0783
_reflns_Friedel_coverage 0.840
_reflns_Friedel_fraction_full 0.953
_reflns_Friedel_fraction_max 0.951
_reflns_number_gt 7704
_reflns_number_total 8210
_reflns_threshold_expression 'I > 2\s(I)'
_cod_data_source_file d3cc05890e2.cif
_cod_data_source_block zjf020
_cod_depositor_comments 'Adding full bibliography for 7132675--7132678.cif.'
_cod_original_sg_symbol_H-M 'P 21'
_cod_database_code 7132678
_shelx_shelxl_version_number 2019/1
_shelx_space_group_comment
; 
The symmetry employed for this shelxl refinement is uniquely defined 
by the following loop, which should always be used as a source of 
symmetry information in preference to the above space-group names. 
They are only intended as comments. 
;
_shelx_estimated_absorpt_t_min 0.312
_shelx_estimated_absorpt_t_max 0.767

loop_
_space_group_symop_operation_xyz
'x, y, z'
'-x, y+1/2, -z'

loop_
_atom_site_label
_atom_site_type_symbol
_atom_site_fract_x
_atom_site_fract_y
_atom_site_fract_z
_atom_site_U_iso_or_equiv
_atom_site_adp_type
_atom_site_occupancy
_atom_site_site_symmetry_order
_atom_site_calc_flag
_atom_site_refinement_flags_posn
_atom_site_refinement_flags_adp
_atom_site_refinement_flags_occupancy
_atom_site_disorder_assembly
_atom_site_disorder_group
O1A O 0.34858(18) 0.3229(2) 0.40919(8) 0.0252(4) Uani 1 1 d . . . . .
N1A N -0.0773(3) 0.5756(3) 0.45708(11) 0.0371(7) Uani 1 1 d D . . . .
H1NA H -0.119(5) 0.627(5) 0.479(2) 0.072(16) Uiso 1 1 d D . . . .
N2A N 0.2121(2) 0.1823(3) 0.44960(9) 0.0227(5) Uani 1 1 d . . . . .
N3A N 0.5600(2) 0.2172(2) 0.48285(9) 0.0215(4) Uani 1 1 d . . . . .
N4A N 0.5814(2) 0.3232(3) 0.44633(9) 0.0221(5) Uani 1 1 d . . . . .
C1A C 0.1140(3) 0.1829(3) 0.39463(11) 0.0265(6) Uani 1 1 d . . . . .
H1AA H 0.107704 0.089634 0.377760 0.032 Uiso 1 1 calc R U . . .
H1AB H 0.145354 0.245781 0.367318 0.032 Uiso 1 1 calc R U . . .
C2A C -0.0244(3) 0.2281(4) 0.40264(12) 0.0309(7) Uani 1 1 d . . . . .
H2AA H -0.090965 0.204822 0.367336 0.037 Uiso 1 1 calc R U . . .
H2AB H -0.047904 0.175266 0.434885 0.037 Uiso 1 1 calc R U . . .
C3A C -0.0356(3) 0.3775(4) 0.41473(12) 0.0279(6) Uani 1 1 d . . . . .
C4A C -0.0689(3) 0.4358(4) 0.46229(13) 0.0352(8) Uani 1 1 d . . . . .
H4A H -0.084351 0.385924 0.494773 0.042 Uiso 1 1 calc R U . . .
C5A C -0.0253(3) 0.4895(3) 0.37631(11) 0.0250(6) Uani 1 1 d . . . . .
C6A C -0.0523(3) 0.6119(4) 0.40387(12) 0.0291(6) Uani 1 1 d . . . . .
C7A C -0.0543(3) 0.7403(4) 0.37781(13) 0.0334(7) Uani 1 1 d . . . . .
H7A H -0.071477 0.821888 0.396978 0.040 Uiso 1 1 calc R U . . .
C8A C -0.0300(3) 0.7421(3) 0.32259(14) 0.0315(6) Uani 1 1 d . . . . .
C9A C -0.0053(3) 0.6237(3) 0.29331(12) 0.0294(6) Uani 1 1 d . . . . .
H9A H 0.009163 0.629953 0.255018 0.035 Uiso 1 1 calc R U . . .
Cl1A Cl -0.03230(10) 0.89901(10) 0.28706(4) 0.0498(2) Uani 1 1 d . . . . .
Cl2A Cl 0.52030(10) 0.80768(9) 0.24050(3) 0.0458(2) Uani 1 1 d . . . . .
C10A C -0.0020(3) 0.4972(3) 0.32005(12) 0.0262(6) Uani 1 1 d . . . . .
H10A H 0.015839 0.416458 0.300485 0.031 Uiso 1 1 calc R U . . .
C11A C 0.3225(3) 0.2429(3) 0.45334(11) 0.0202(5) Uani 1 1 d . . . . .
C12A C 0.4360(3) 0.2312(3) 0.50524(11) 0.0217(5) Uani 1 1 d . . . . .
H12A H 0.422938 0.143095 0.525003 0.026 Uiso 1 1 calc R U . . .
C13A C 0.4435(3) 0.3453(3) 0.54993(11) 0.0210(5) Uani 1 1 d . . . . .
C14A C 0.3271(3) 0.4024(3) 0.56292(12) 0.0270(6) Uani 1 1 d . . . . .
H14A H 0.241801 0.377016 0.540919 0.032 Uiso 1 1 calc R U . . .
C15A C 0.3349(3) 0.4957(4) 0.60757(13) 0.0334(7) Uani 1 1 d . . . . .
H15A H 0.255244 0.533922 0.616107 0.040 Uiso 1 1 calc R U . . .
C16A C 0.4590(3) 0.5333(3) 0.63975(13) 0.0319(6) Uani 1 1 d . . . . .
H16A H 0.464595 0.596493 0.670669 0.038 Uiso 1 1 calc R U . . .
C17A C 0.5744(3) 0.4786(3) 0.62671(12) 0.0284(6) Uani 1 1 d . . . . .
H17A H 0.659284 0.505798 0.648598 0.034 Uiso 1 1 calc R U . . .
C18A C 0.5691(3) 0.3843(3) 0.58211(11) 0.0236(5) Uani 1 1 d . . . . .
C19A C 0.6981(3) 0.3280(3) 0.56856(12) 0.0270(6) Uani 1 1 d . . . . .
H19A H 0.759894 0.303816 0.605127 0.032 Uiso 1 1 calc R U . . .
H19B H 0.741761 0.400591 0.549598 0.032 Uiso 1 1 calc R U . . .
C20A C 0.6769(3) 0.2024(3) 0.52981(11) 0.0243(5) Uani 1 1 d . . . . .
H20A H 0.757858 0.187272 0.513418 0.029 Uiso 1 1 calc R U . . .
H20B H 0.664673 0.120834 0.553107 0.029 Uiso 1 1 calc R U . . .
C21A C 0.4789(3) 0.3691(3) 0.41179(11) 0.0212(5) Uani 1 1 d . . . . .
C22A C 0.4872(3) 0.4746(3) 0.36846(11) 0.0212(5) Uani 1 1 d . . . . .
C23A C 0.3737(3) 0.5476(3) 0.34153(11) 0.0239(6) Uani 1 1 d . . . . .
H23A H 0.288444 0.525450 0.349609 0.029 Uiso 1 1 calc R U . . .
C24A C 0.3844(3) 0.6521(3) 0.30315(11) 0.0268(6) Uani 1 1 d . . . . .
H24A H 0.307589 0.704010 0.286020 0.032 Uiso 1 1 calc R U . . .
C25A C 0.5081(3) 0.6798(3) 0.29007(11) 0.0299(6) Uani 1 1 d . . . . .
C26A C 0.6214(3) 0.6068(4) 0.31520(12) 0.0347(7) Uani 1 1 d . . . . .
H26A H 0.705461 0.626563 0.305393 0.042 Uiso 1 1 calc R U . . .
C27A C 0.6115(3) 0.5048(3) 0.35473(12) 0.0302(6) Uani 1 1 d . . . . .
H27A H 0.689303 0.455289 0.372591 0.036 Uiso 1 1 calc R U . . .
O1B O 0.43491(18) 0.6914(2) 0.09225(7) 0.0242(4) Uani 1 1 d . . . . .
N1B N -0.0356(3) 0.4293(4) 0.04218(11) 0.0384(7) Uani 1 1 d D . . . .
H1NB H -0.095(4) 0.377(4) 0.0194(16) 0.051(12) Uiso 1 1 d D . . . .
N2B N 0.2563(2) 0.8275(2) 0.05190(9) 0.0221(4) Uani 1 1 d . . . . .
N3B N 0.6297(2) 0.6876(2) 0.05306(9) 0.0213(4) Uani 1 1 d . . . . .
N4B N 0.5733(2) 0.7946(2) 0.01732(9) 0.0210(4) Uani 1 1 d . . . . .
C1B C 0.2113(3) 0.8234(3) 0.10728(11) 0.0271(6) Uani 1 1 d . . . . .
H1BA H 0.219803 0.916011 0.124742 0.032 Uiso 1 1 calc R U . . .
H1BB H 0.269891 0.760409 0.133992 0.032 Uiso 1 1 calc R U . . .
C2B C 0.0659(3) 0.7755(3) 0.09954(13) 0.0312(7) Uani 1 1 d . . . . .
H2BA H 0.033593 0.795502 0.135374 0.037 Uiso 1 1 calc R U . . .
H2BB H 0.010399 0.829511 0.068132 0.037 Uiso 1 1 calc R U . . .
C3B C 0.0449(3) 0.6277(4) 0.08599(12) 0.0293(7) Uani 1 1 d . . . . .
C4B C -0.0333(3) 0.5694(4) 0.03816(13) 0.0365(8) Uani 1 1 d . . . . .
H4B H -0.080163 0.619935 0.006043 0.044 Uiso 1 1 calc R U . . .
C5B C 0.0934(3) 0.5139(3) 0.12290(12) 0.0261(6) Uani 1 1 d . . . . .
C6B C 0.0404(3) 0.3912(4) 0.09468(12) 0.0302(7) Uani 1 1 d . . . . .
C7B C 0.0646(3) 0.2630(4) 0.12024(14) 0.0336(7) Uani 1 1 d . . . . .
H7B H 0.029847 0.181585 0.100754 0.040 Uiso 1 1 calc R U . . .
C8B C 0.1416(3) 0.2597(3) 0.17521(13) 0.0321(7) Uani 1 1 d . . . . .
C9B C 0.1954(3) 0.3780(4) 0.20491(12) 0.0298(6) Uani 1 1 d . . . . .
H9B H 0.247616 0.370994 0.242874 0.036 Uiso 1 1 calc R U . . .
Cl1B Cl 0.17246(11) 0.10256(10) 0.21073(4) 0.0536(2) Uani 1 1 d . . . . .
Cl2B Cl 0.75425(9) 0.19838(9) 0.25847(3) 0.04161(19) Uani 1 1 d . . . . .
C10B C 0.1721(3) 0.5040(3) 0.17882(12) 0.0278(6) Uani 1 1 d . . . . .
H10B H 0.209144 0.584263 0.198563 0.033 Uiso 1 1 calc R U . . .
C11B C 0.3650(3) 0.7698(3) 0.04791(11) 0.0192(5) Uani 1 1 d . . . . .
C12B C 0.4275(2) 0.7819(3) -0.00412(11) 0.0196(5) Uani 1 1 d . . . . .
H12B H 0.395633 0.870257 -0.023623 0.023 Uiso 1 1 calc R U . . .
C13B C 0.3905(3) 0.6679(3) -0.04871(11) 0.0200(5) Uani 1 1 d . . . . .
C14B C 0.2624(3) 0.6108(3) -0.06029(11) 0.0248(6) Uani 1 1 d . . . . .
H14B H 0.199532 0.636228 -0.037464 0.030 Uiso 1 1 calc R U . . .
C15B C 0.2255(3) 0.5172(3) -0.10482(13) 0.0297(6) Uani 1 1 d . . . . .
H15B H 0.137777 0.478835 -0.112389 0.036 Uiso 1 1 calc R U . . .
C16B C 0.3167(3) 0.4800(3) -0.13814(12) 0.0301(6) Uani 1 1 d . . . . .
H16B H 0.291478 0.416863 -0.168982 0.036 Uiso 1 1 calc R U . . .
C17B C 0.4448(3) 0.5349(3) -0.12644(12) 0.0270(6) Uani 1 1 d . . . . .
H17B H 0.507343 0.507665 -0.149120 0.032 Uiso 1 1 calc R U . . .
C18B C 0.4839(3) 0.6293(3) -0.08200(11) 0.0215(5) Uani 1 1 d . . . . .
C19B C 0.6262(3) 0.6844(3) -0.06975(12) 0.0266(6) Uani 1 1 d . . . . .
H19C H 0.651632 0.708604 -0.106691 0.032 Uiso 1 1 calc R U . . .
H19D H 0.687951 0.611355 -0.051349 0.032 Uiso 1 1 calc R U . . .
C20B C 0.6437(3) 0.8099(3) -0.03076(11) 0.0248(5) Uani 1 1 d . . . . .
H20C H 0.740533 0.824813 -0.015170 0.030 Uiso 1 1 calc R U . . .
H20D H 0.608582 0.891670 -0.053715 0.030 Uiso 1 1 calc R U . . .
C21B C 0.5612(3) 0.6431(3) 0.08866(11) 0.0201(5) Uani 1 1 d . . . . .
C22B C 0.6089(3) 0.5368(3) 0.13161(11) 0.0206(5) Uani 1 1 d . . . . .
C23B C 0.5228(3) 0.4769(3) 0.16338(12) 0.0259(6) Uani 1 1 d . . . . .
H23B H 0.432631 0.507884 0.158288 0.031 Uiso 1 1 calc R U . . .
C24B C 0.5674(3) 0.3728(3) 0.20233(12) 0.0289(6) Uani 1 1 d . . . . .
H24B H 0.507888 0.331419 0.223485 0.035 Uiso 1 1 calc R U . . .
C25B C 0.6988(3) 0.3300(3) 0.21003(11) 0.0278(6) Uani 1 1 d . . . . .
C26B C 0.7867(3) 0.3883(4) 0.17959(12) 0.0314(7) Uani 1 1 d . . . . .
H26B H 0.877087 0.357534 0.185434 0.038 Uiso 1 1 calc R U . . .
C27B C 0.7421(3) 0.4923(3) 0.14033(12) 0.0280(6) Uani 1 1 d . . . . .
H27B H 0.802183 0.533296 0.119387 0.034 Uiso 1 1 calc R U . . .

loop_
_atom_site_aniso_label
_atom_site_aniso_U_11
_atom_site_aniso_U_22
_atom_site_aniso_U_33
_atom_site_aniso_U_23
_atom_site_aniso_U_13
_atom_site_aniso_U_12
O1A 0.0244(9) 0.0270(11) 0.0232(9) 0.0065(8) 0.0027(7) -0.0072(8)
N1A 0.0331(14) 0.058(2) 0.0223(12) -0.0067(12) 0.0106(10) 0.0086(12)
N2A 0.0244(11) 0.0217(12) 0.0216(10) 0.0013(9) 0.0037(8) -0.0035(9)
N3A 0.0241(11) 0.0203(12) 0.0212(10) 0.0023(9) 0.0070(8) 0.0019(9)
N4A 0.0262(11) 0.0215(12) 0.0199(10) 0.0016(9) 0.0076(8) 0.0010(9)
C1A 0.0306(14) 0.0251(16) 0.0223(12) 0.0001(11) 0.0020(10) -0.0062(11)
C2A 0.0223(13) 0.0406(19) 0.0273(14) 0.0088(12) -0.0007(10) -0.0103(12)
C3A 0.0161(12) 0.0459(19) 0.0217(13) 0.0049(12) 0.0035(9) -0.0015(12)
C4A 0.0250(14) 0.060(2) 0.0224(14) 0.0058(13) 0.0078(11) 0.0059(13)
C5A 0.0187(12) 0.0352(17) 0.0211(13) -0.0005(11) 0.0040(9) -0.0011(11)
C6A 0.0204(13) 0.0454(19) 0.0209(13) -0.0056(12) 0.0028(10) 0.0033(12)
C7A 0.0277(14) 0.0366(19) 0.0351(16) -0.0116(13) 0.0045(12) 0.0024(12)
C8A 0.0278(14) 0.0308(17) 0.0347(15) 0.0008(12) 0.0032(11) -0.0025(12)
C9A 0.0295(14) 0.0357(18) 0.0246(14) 0.0014(12) 0.0095(11) -0.0022(12)
Cl1A 0.0628(5) 0.0309(5) 0.0540(5) 0.0057(4) 0.0073(4) -0.0049(4)
Cl2A 0.0736(5) 0.0376(5) 0.0263(3) 0.0113(3) 0.0103(3) -0.0133(4)
C10A 0.0268(13) 0.0324(17) 0.0213(13) -0.0033(11) 0.0091(10) 0.0001(11)
C11A 0.0256(13) 0.0171(14) 0.0185(12) 0.0015(9) 0.0062(10) -0.0008(10)
C12A 0.0224(12) 0.0218(15) 0.0215(12) 0.0031(10) 0.0055(10) -0.0009(10)
C13A 0.0252(13) 0.0203(15) 0.0190(12) 0.0043(10) 0.0077(10) -0.0010(10)
C14A 0.0253(13) 0.0280(16) 0.0294(14) 0.0017(12) 0.0093(11) 0.0008(11)
C15A 0.0376(15) 0.0309(17) 0.0355(16) -0.0004(13) 0.0163(13) 0.0061(13)
C16A 0.0470(17) 0.0245(16) 0.0261(14) -0.0041(11) 0.0121(13) 0.0005(13)
C17A 0.0365(15) 0.0264(16) 0.0217(13) -0.0004(11) 0.0045(11) -0.0047(12)
C18A 0.0268(13) 0.0240(15) 0.0208(12) 0.0034(10) 0.0066(10) -0.0009(11)
C19A 0.0226(13) 0.0318(17) 0.0262(13) -0.0004(12) 0.0044(10) -0.0003(11)
C20A 0.0231(12) 0.0263(15) 0.0233(12) 0.0034(11) 0.0044(10) 0.0033(11)
C21A 0.0245(13) 0.0204(14) 0.0196(12) -0.0022(10) 0.0064(10) -0.0045(10)
C22A 0.0260(13) 0.0215(14) 0.0158(11) 0.0000(10) 0.0037(9) -0.0045(10)
C23A 0.0279(13) 0.0249(15) 0.0183(12) -0.0023(10) 0.0031(10) -0.0019(11)
C24A 0.0350(15) 0.0249(15) 0.0182(12) -0.0003(10) 0.0002(10) -0.0024(11)
C25A 0.0470(17) 0.0253(16) 0.0163(12) 0.0014(11) 0.0041(11) -0.0110(13)
C26A 0.0347(16) 0.045(2) 0.0246(14) 0.0066(13) 0.0063(11) -0.0147(14)
C27A 0.0271(13) 0.0374(19) 0.0255(14) 0.0052(12) 0.0042(11) -0.0061(12)
O1B 0.0258(9) 0.0276(11) 0.0200(8) 0.0042(8) 0.0068(7) 0.0101(8)
N1B 0.0283(13) 0.061(2) 0.0241(12) -0.0075(12) 0.0015(10) -0.0141(12)
N2B 0.0259(11) 0.0192(12) 0.0209(10) -0.0010(8) 0.0043(8) 0.0037(9)
N3B 0.0229(10) 0.0208(12) 0.0186(10) 0.0012(9) 0.0008(8) -0.0011(9)
N4B 0.0207(10) 0.0202(12) 0.0212(10) 0.0026(9) 0.0021(8) -0.0002(9)
C1B 0.0302(14) 0.0296(16) 0.0221(13) -0.0037(11) 0.0069(10) 0.0057(12)
C2B 0.0257(14) 0.0415(19) 0.0290(14) 0.0047(12) 0.0118(11) 0.0107(12)
C3B 0.0176(12) 0.047(2) 0.0241(14) -0.0003(12) 0.0064(10) 0.0019(12)
C4B 0.0218(14) 0.065(3) 0.0228(14) 0.0013(14) 0.0040(11) -0.0046(13)
C5B 0.0198(12) 0.0388(18) 0.0213(13) -0.0059(12) 0.0078(10) -0.0003(11)
C6B 0.0203(13) 0.048(2) 0.0235(13) -0.0092(13) 0.0072(10) -0.0076(13)
C7B 0.0296(15) 0.0402(19) 0.0344(15) -0.0121(13) 0.0144(12) -0.0099(13)
C8B 0.0327(15) 0.0341(18) 0.0332(15) -0.0035(12) 0.0154(12) 0.0017(12)
C9B 0.0274(14) 0.0381(18) 0.0243(14) -0.0033(12) 0.0062(11) 0.0016(12)
Cl1B 0.0790(7) 0.0355(5) 0.0493(5) 0.0000(4) 0.0203(4) 0.0035(4)
Cl2B 0.0551(4) 0.0376(5) 0.0276(3) 0.0123(3) -0.0021(3) 0.0100(3)
C10B 0.0238(13) 0.0386(18) 0.0210(13) -0.0073(12) 0.0046(10) -0.0013(12)
C11B 0.0221(12) 0.0167(13) 0.0175(11) -0.0008(9) 0.0008(9) 0.0011(10)
C12B 0.0214(12) 0.0179(14) 0.0190(12) 0.0005(9) 0.0032(9) 0.0014(10)
C13B 0.0227(12) 0.0183(14) 0.0180(11) 0.0027(10) 0.0019(9) 0.0021(10)
C14B 0.0237(13) 0.0250(15) 0.0262(13) -0.0006(11) 0.0060(10) 0.0014(11)
C15B 0.0272(13) 0.0300(17) 0.0305(15) -0.0026(12) 0.0022(11) -0.0050(12)
C16B 0.0395(16) 0.0236(16) 0.0247(14) -0.0059(11) 0.0008(11) -0.0013(13)
C17B 0.0323(14) 0.0276(16) 0.0222(13) -0.0029(11) 0.0082(11) 0.0023(12)
C18B 0.0245(13) 0.0212(15) 0.0187(12) 0.0017(10) 0.0039(10) 0.0012(10)
C19B 0.0222(12) 0.0335(17) 0.0258(13) 0.0010(12) 0.0092(10) 0.0001(11)
C20B 0.0242(12) 0.0256(15) 0.0253(13) 0.0043(11) 0.0065(10) -0.0046(11)
C21B 0.0206(12) 0.0202(14) 0.0187(12) -0.0034(9) 0.0021(9) 0.0041(10)
C22B 0.0247(12) 0.0203(14) 0.0163(11) -0.0024(10) 0.0033(9) 0.0040(10)
C23B 0.0246(13) 0.0290(16) 0.0246(13) 0.0035(11) 0.0064(10) 0.0051(11)
C24B 0.0326(15) 0.0315(17) 0.0235(13) 0.0047(11) 0.0075(11) 0.0004(12)
C25B 0.0395(15) 0.0248(16) 0.0170(12) 0.0018(11) 0.0005(11) 0.0066(12)
C26B 0.0273(14) 0.0414(18) 0.0243(13) 0.0063(13) 0.0025(11) 0.0154(13)
C27B 0.0252(13) 0.0363(18) 0.0229(13) 0.0062(12) 0.0060(10) 0.0055(12)

loop_
_atom_type_symbol
_atom_type_description
_atom_type_scat_dispersion_real
_atom_type_scat_dispersion_imag
_atom_type_scat_source
C C 0.0181 0.0091 'International Tables Vol C Tables 4.2.6.8 and 6.1.1.4'
H H 0.0000 0.0000 'International Tables Vol C Tables 4.2.6.8 and 6.1.1.4'
N N 0.0311 0.0180 'International Tables Vol C Tables 4.2.6.8 and 6.1.1.4'
O O 0.0492 0.0322 'International Tables Vol C Tables 4.2.6.8 and 6.1.1.4'
Cl Cl 0.3639 0.7018 'International Tables Vol C Tables 4.2.6.8 and 6.1.1.4'

loop_
_geom_angle_atom_site_label_1
_geom_angle_atom_site_label_2
_geom_angle_atom_site_label_3
_geom_angle
_geom_angle_site_symmetry_1
_geom_angle_site_symmetry_3
_geom_angle_publ_flag
C11A O1A C21A 118.7(2) . . ?
C4A N1A C6A 108.5(3) . . ?
C11A N2A C1A 119.8(2) . . ?
N4A N3A C20A 109.9(2) . . ?
N4A N3A C12A 114.1(2) . . ?
C20A N3A C12A 111.1(2) . . ?
C21A N4A N3A 116.8(2) . . ?
N2A C1A C2A 111.7(2) . . ?
C3A C2A C1A 114.5(2) . . ?
C4A C3A C5A 105.6(3) . . ?
C4A C3A C2A 127.3(3) . . ?
C5A C3A C2A 126.9(3) . . ?
C3A C4A N1A 111.2(3) . . ?
C10A C5A C6A 118.6(3) . . ?
C10A C5A C3A 133.7(3) . . ?
C6A C5A C3A 107.6(2) . . ?
N1A C6A C7A 130.2(3) . . ?
N1A C6A C5A 107.1(3) . . ?
C7A C6A C5A 122.7(2) . . ?
C8A C7A C6A 116.2(3) . . ?
C7A C8A C9A 123.1(3) . . ?
C7A C8A Cl1A 118.8(3) . . ?
C9A C8A Cl1A 118.2(2) . . ?
C10A C9A C8A 120.0(3) . . ?
C9A C10A C5A 119.4(3) . . ?
N2A C11A O1A 121.4(2) . . ?
N2A C11A C12A 123.1(2) . . ?
O1A C11A C12A 115.5(2) . . ?
N3A C12A C11A 106.4(2) . . ?
N3A C12A C13A 113.1(2) . . ?
C11A C12A C13A 115.6(2) . . ?
C14A C13A C18A 119.4(3) . . ?
C14A C13A C12A 121.2(2) . . ?
C18A C13A C12A 119.1(2) . . ?
C15A C14A C13A 120.6(3) . . ?
C16A C15A C14A 120.0(3) . . ?
C17A C16A C15A 119.7(3) . . ?
C16A C17A C18A 121.4(3) . . ?
C17A C18A C13A 118.9(3) . . ?
C17A C18A C19A 119.8(3) . . ?
C13A C18A C19A 121.3(3) . . ?
C18A C19A C20A 113.4(2) . . ?
N3A C20A C19A 112.0(2) . . ?
N4A C21A O1A 124.5(2) . . ?
N4A C21A C22A 122.8(2) . . ?
O1A C21A C22A 112.7(2) . . ?
C23A C22A C27A 119.2(3) . . ?
C23A C22A C21A 121.2(2) . . ?
C27A C22A C21A 119.5(2) . . ?
C24A C23A C22A 120.6(3) . . ?
C25A C24A C23A 119.2(3) . . ?
C24A C25A C26A 121.3(3) . . ?
C24A C25A Cl2A 119.1(2) . . ?
C26A C25A Cl2A 119.6(2) . . ?
C25A C26A C27A 119.6(3) . . ?
C26A C27A C22A 120.1(3) . . ?
C11B O1B C21B 118.9(2) . . ?
C4B N1B C6B 108.5(3) . . ?
C11B N2B C1B 119.3(2) . . ?
C21B N3B N4B 116.4(2) . . ?
N3B N4B C20B 110.0(2) . . ?
N3B N4B C12B 114.1(2) . . ?
C20B N4B C12B 110.83(19) . . ?
N2B C1B C2B 111.7(2) . . ?
C3B C2B C1B 114.7(2) . . ?
C4B C3B C5B 104.6(3) . . ?
C4B C3B C2B 128.1(3) . . ?
C5B C3B C2B 127.0(3) . . ?
C3B C4B N1B 111.9(3) . . ?
C10B C5B C6B 118.3(3) . . ?
C10B C5B C3B 133.4(3) . . ?
C6B C5B C3B 108.2(2) . . ?
N1B C6B C7B 130.9(3) . . ?
N1B C6B C5B 106.7(3) . . ?
C7B C6B C5B 122.3(3) . . ?
C8B C7B C6B 116.7(3) . . ?
C7B C8B C9B 123.0(3) . . ?
C7B C8B Cl1B 119.2(3) . . ?
C9B C8B Cl1B 117.8(2) . . ?
C10B C9B C8B 119.7(3) . . ?
C9B C10B C5B 119.9(3) . . ?
N2B C11B O1B 121.1(2) . . ?
N2B C11B C12B 123.3(2) . . ?
O1B C11B C12B 115.6(2) . . ?
N4B C12B C11B 106.7(2) . . ?
N4B C12B C13B 112.9(2) . . ?
C11B C12B C13B 115.1(2) . . ?
C14B C13B C18B 119.7(3) . . ?
C14B C13B C12B 121.1(2) . . ?
C18B C13B C12B 119.0(2) . . ?
C15B C14B C13B 120.7(3) . . ?
C16B C15B C14B 119.8(3) . . ?
C15B C16B C17B 119.8(3) . . ?
C16B C17B C18B 121.3(3) . . ?
C17B C18B C13B 118.7(2) . . ?
C17B C18B C19B 119.6(2) . . ?
C13B C18B C19B 121.8(2) . . ?
C18B C19B C20B 113.0(2) . . ?
N4B C20B C19B 111.9(2) . . ?
N3B C21B O1B 124.2(2) . . ?
N3B C21B C22B 123.5(2) . . ?
O1B C21B C22B 112.2(2) . . ?
C23B C22B C27B 119.1(3) . . ?
C23B C22B C21B 121.1(2) . . ?
C27B C22B C21B 119.8(2) . . ?
C24B C23B C22B 120.7(3) . . ?
C25B C24B C23B 119.2(3) . . ?
C24B C25B C26B 121.3(3) . . ?
C24B C25B Cl2B 119.2(2) . . ?
C26B C25B Cl2B 119.5(2) . . ?
C25B C26B C27B 119.5(3) . . ?
C26B C27B C22B 120.1(3) . . ?

loop_
_geom_bond_atom_site_label_1
_geom_bond_atom_site_label_2
_geom_bond_distance
_geom_bond_site_symmetry_2
_geom_bond_publ_flag
O1A C11A 1.373(3) . ?
O1A C21A 1.389(3) . ?
N1A C4A 1.370(5) . ?
N1A C6A 1.382(4) . ?
N2A C11A 1.256(4) . ?
N2A C1A 1.472(3) . ?
N3A N4A 1.393(3) . ?
N3A C20A 1.462(3) . ?
N3A C12A 1.470(3) . ?
N4A C21A 1.269(4) . ?
C1A C2A 1.523(4) . ?
C2A C3A 1.494(5) . ?
C3A C4A 1.365(4) . ?
C3A C5A 1.439(4) . ?
C5A C10A 1.402(4) . ?
C5A C6A 1.414(5) . ?
C6A C7A 1.394(5) . ?
C7A C8A 1.380(5) . ?
C8A C9A 1.395(5) . ?
C8A Cl1A 1.744(3) . ?
C9A C10A 1.384(5) . ?
Cl2A C25A 1.734(3) . ?
C11A C12A 1.511(4) . ?
C12A C13A 1.527(4) . ?
C13A C14A 1.397(4) . ?
C13A C18A 1.401(4) . ?
C14A C15A 1.385(4) . ?
C15A C16A 1.385(5) . ?
C16A C17A 1.380(5) . ?
C17A C18A 1.393(4) . ?
C18A C19A 1.516(4) . ?
C19A C20A 1.520(4) . ?
C21A C22A 1.468(4) . ?
C22A C23A 1.396(4) . ?
C22A C27A 1.399(4) . ?
C23A C24A 1.384(4) . ?
C24A C25A 1.382(4) . ?
C25A C26A 1.383(5) . ?
C26A C27A 1.384(4) . ?
O1B C11B 1.375(3) . ?
O1B C21B 1.386(3) . ?
N1B C4B 1.370(5) . ?
N1B C6B 1.376(4) . ?
N2B C11B 1.261(4) . ?
N2B C1B 1.475(3) . ?
N3B C21B 1.274(4) . ?
N3B N4B 1.392(3) . ?
N4B C20B 1.470(3) . ?
N4B C12B 1.472(3) . ?
C1B C2B 1.525(4) . ?
C2B C3B 1.482(5) . ?
C3B C4B 1.369(4) . ?
C3B C5B 1.438(4) . ?
C5B C10B 1.406(4) . ?
C5B C6B 1.423(4) . ?
C6B C7B 1.389(5) . ?
C7B C8B 1.377(5) . ?
C8B C9B 1.403(5) . ?
C8B Cl1B 1.746(3) . ?
C9B C10B 1.374(5) . ?
Cl2B C25B 1.737(3) . ?
C11B C12B 1.501(3) . ?
C12B C13B 1.527(4) . ?
C13B C14B 1.392(4) . ?
C13B C18B 1.403(4) . ?
C14B C15B 1.388(4) . ?
C15B C16B 1.383(4) . ?
C16B C17B 1.383(4) . ?
C17B C18B 1.395(4) . ?
C18B C19B 1.516(4) . ?
C19B C20B 1.522(4) . ?
C21B C22B 1.465(4) . ?
C22B C23B 1.392(4) . ?
C22B C27B 1.397(4) . ?
C23B C24B 1.385(4) . ?
C24B C25B 1.377(4) . ?
C25B C26B 1.380(4) . ?
C26B C27B 1.389(4) . ?

loop_
_geom_torsion_atom_site_label_1
_geom_torsion_atom_site_label_2
_geom_torsion_atom_site_label_3
_geom_torsion_atom_site_label_4
_geom_torsion
_geom_torsion_site_symmetry_1
_geom_torsion_site_symmetry_2
_geom_torsion_site_symmetry_3
_geom_torsion_site_symmetry_4
_geom_torsion_publ_flag
C20A N3A N4A C21A -164.2(2) . . . . ?
C12A N3A N4A C21A -38.6(3) . . . . ?
C11A N2A C1A C2A -128.9(3) . . . . ?
N2A C1A C2A C3A 72.5(3) . . . . ?
C1A C2A C3A C4A -120.0(3) . . . . ?
C1A C2A C3A C5A 66.0(4) . . . . ?
C5A C3A C4A N1A -1.3(3) . . . . ?
C2A C3A C4A N1A -176.3(3) . . . . ?
C6A N1A C4A C3A 1.6(4) . . . . ?
C4A C3A C5A C10A -175.7(3) . . . . ?
C2A C3A C5A C10A -0.7(5) . . . . ?
C4A C3A C5A C6A 0.6(3) . . . . ?
C2A C3A C5A C6A 175.6(3) . . . . ?
C4A N1A C6A C7A 177.2(3) . . . . ?
C4A N1A C6A C5A -1.1(3) . . . . ?
C10A C5A C6A N1A 177.3(3) . . . . ?
C3A C5A C6A N1A 0.3(3) . . . . ?
C10A C5A C6A C7A -1.2(4) . . . . ?
C3A C5A C6A C7A -178.2(3) . . . . ?
N1A C6A C7A C8A -177.3(3) . . . . ?
C5A C6A C7A C8A 0.8(4) . . . . ?
C6A C7A C8A C9A 0.4(4) . . . . ?
C6A C7A C8A Cl1A 179.5(2) . . . . ?
C7A C8A C9A C10A -1.2(4) . . . . ?
Cl1A C8A C9A C10A 179.7(2) . . . . ?
C8A C9A C10A C5A 0.8(4) . . . . ?
C6A C5A C10A C9A 0.4(4) . . . . ?
C3A C5A C10A C9A 176.4(3) . . . . ?
C1A N2A C11A O1A 7.3(4) . . . . ?
C1A N2A C11A C12A -171.3(3) . . . . ?
C21A O1A C11A N2A -169.7(3) . . . . ?
C21A O1A C11A C12A 9.0(3) . . . . ?
N4A N3A C12A C11A 56.2(3) . . . . ?
C20A N3A C12A C11A -178.9(2) . . . . ?
N4A N3A C12A C13A -71.8(3) . . . . ?
C20A N3A C12A C13A 53.1(3) . . . . ?
N2A C11A C12A N3A 137.9(3) . . . . ?
O1A C11A C12A N3A -40.8(3) . . . . ?
N2A C11A C12A C13A -95.6(3) . . . . ?
O1A C11A C12A C13A 85.7(3) . . . . ?
N3A C12A C13A C14A 160.1(2) . . . . ?
C11A C12A C13A C14A 37.1(3) . . . . ?
N3A C12A C13A C18A -25.8(3) . . . . ?
C11A C12A C13A C18A -148.8(2) . . . . ?
C18A C13A C14A C15A -0.7(4) . . . . ?
C12A C13A C14A C15A 173.4(3) . . . . ?
C13A C14A C15A C16A 0.1(5) . . . . ?
C14A C15A C16A C17A 0.7(5) . . . . ?
C15A C16A C17A C18A -0.9(5) . . . . ?
C16A C17A C18A C13A 0.3(4) . . . . ?
C16A C17A C18A C19A 179.2(3) . . . . ?
C14A C13A C18A C17A 0.5(4) . . . . ?
C12A C13A C18A C17A -173.7(2) . . . . ?
C14A C13A C18A C19A -178.3(3) . . . . ?
C12A C13A C18A C19A 7.5(4) . . . . ?
C17A C18A C19A C20A 165.7(3) . . . . ?
C13A C18A C19A C20A -15.5(4) . . . . ?
N4A N3A C20A C19A 64.8(3) . . . . ?
C12A N3A C20A C19A -62.5(3) . . . . ?
C18A C19A C20A N3A 42.4(3) . . . . ?
N3A N4A C21A O1A 1.6(4) . . . . ?
N3A N4A C21A C22A -176.2(2) . . . . ?
C11A O1A C21A N4A 13.6(4) . . . . ?
C11A O1A C21A C22A -168.5(2) . . . . ?
N4A C21A C22A C23A -163.4(3) . . . . ?
O1A C21A C22A C23A 18.6(4) . . . . ?
N4A C21A C22A C27A 15.2(4) . . . . ?
O1A C21A C22A C27A -162.8(3) . . . . ?
C27A C22A C23A C24A -2.2(4) . . . . ?
C21A C22A C23A C24A 176.4(3) . . . . ?
C22A C23A C24A C25A 2.5(4) . . . . ?
C23A C24A C25A C26A -1.0(4) . . . . ?
C23A C24A C25A Cl2A 178.3(2) . . . . ?
C24A C25A C26A C27A -0.7(5) . . . . ?
Cl2A C25A C26A C27A -180.0(2) . . . . ?
C25A C26A C27A C22A 1.0(5) . . . . ?
C23A C22A C27A C26A 0.5(4) . . . . ?
C21A C22A C27A C26A -178.1(3) . . . . ?
C21B N3B N4B C20B -164.9(2) . . . . ?
C21B N3B N4B C12B -39.6(3) . . . . ?
C11B N2B C1B C2B -129.6(3) . . . . ?
N2B C1B C2B C3B 71.8(3) . . . . ?
C1B C2B C3B C4B -119.7(3) . . . . ?
C1B C2B C3B C5B 66.2(4) . . . . ?
C5B C3B C4B N1B -0.7(3) . . . . ?
C2B C3B C4B N1B -175.9(3) . . . . ?
C6B N1B C4B C3B 1.4(4) . . . . ?
C4B C3B C5B C10B -176.5(3) . . . . ?
C2B C3B C5B C10B -1.2(5) . . . . ?
C4B C3B C5B C6B -0.2(3) . . . . ?
C2B C3B C5B C6B 175.1(3) . . . . ?
C4B N1B C6B C7B 176.8(3) . . . . ?
C4B N1B C6B C5B -1.4(3) . . . . ?
C10B C5B C6B N1B 177.9(2) . . . . ?
C3B C5B C6B N1B 0.9(3) . . . . ?
C10B C5B C6B C7B -0.5(4) . . . . ?
C3B C5B C6B C7B -177.5(3) . . . . ?
N1B C6B C7B C8B -177.0(3) . . . . ?
C5B C6B C7B C8B 1.0(4) . . . . ?
C6B C7B C8B C9B -0.6(4) . . . . ?
C6B C7B C8B Cl1B 178.3(2) . . . . ?
C7B C8B C9B C10B -0.3(4) . . . . ?
Cl1B C8B C9B C10B -179.2(2) . . . . ?
C8B C9B C10B C5B 0.7(4) . . . . ?
C6B C5B C10B C9B -0.4(4) . . . . ?
C3B C5B C10B C9B 175.7(3) . . . . ?
C1B N2B C11B O1B 6.8(4) . . . . ?
C1B N2B C11B C12B -172.6(2) . . . . ?
C21B O1B C11B N2B -172.6(2) . . . . ?
C21B O1B C11B C12B 6.8(3) . . . . ?
N3B N4B C12B C11B 56.3(3) . . . . ?
C20B N4B C12B C11B -178.9(2) . . . . ?
N3B N4B C12B C13B -71.2(3) . . . . ?
C20B N4B C12B C13B 53.6(3) . . . . ?
N2B C11B C12B N4B 140.3(3) . . . . ?
O1B C11B C12B N4B -39.2(3) . . . . ?
N2B C11B C12B C13B -93.5(3) . . . . ?
O1B C11B C12B C13B 87.0(3) . . . . ?
N4B C12B C13B C14B 159.3(2) . . . . ?
C11B C12B C13B C14B 36.4(3) . . . . ?
N4B C12B C13B C18B -26.5(3) . . . . ?
C11B C12B C13B C18B -149.4(2) . . . . ?
C18B C13B C14B C15B -0.7(4) . . . . ?
C12B C13B C14B C15B 173.5(3) . . . . ?
C13B C14B C15B C16B 0.0(5) . . . . ?
C14B C15B C16B C17B 0.8(5) . . . . ?
C15B C16B C17B C18B -1.0(5) . . . . ?
C16B C17B C18B C13B 0.3(4) . . . . ?
C16B C17B C18B C19B 178.6(3) . . . . ?
C14B C13B C18B C17B 0.5(4) . . . . ?
C12B C13B C18B C17B -173.8(2) . . . . ?
C14B C13B C18B C19B -177.7(3) . . . . ?
C12B C13B C18B C19B 8.0(4) . . . . ?
C17B C18B C19B C20B 166.0(2) . . . . ?
C13B C18B C19B C20B -15.8(4) . . . . ?
N3B N4B C20B C19B 64.3(3) . . . . ?
C12B N4B C20B C19B -62.9(3) . . . . ?
C18B C19B C20B N4B 42.6(3) . . . . ?
N4B N3B C21B O1B 2.1(4) . . . . ?
N4B N3B C21B C22B -176.3(2) . . . . ?
C11B O1B C21B N3B 14.7(4) . . . . ?
C11B O1B C21B C22B -166.7(2) . . . . ?
N3B C21B C22B C23B -170.0(3) . . . . ?
O1B C21B C22B C23B 11.4(4) . . . . ?
N3B C21B C22B C27B 8.8(4) . . . . ?
O1B C21B C22B C27B -169.8(2) . . . . ?
C27B C22B C23B C24B -1.3(4) . . . . ?
C21B C22B C23B C24B 177.5(3) . . . . ?
C22B C23B C24B C25B 0.9(4) . . . . ?
C23B C24B C25B C26B -0.3(5) . . . . ?
C23B C24B C25B Cl2B -179.5(2) . . . . ?
C24B C25B C26B C27B 0.0(5) . . . . ?
Cl2B C25B C26B C27B 179.2(2) . . . . ?
C25B C26B C27B C22B -0.4(5) . . . . ?
C23B C22B C27B C26B 1.0(4) . . . . ?
C21B C22B C27B C26B -177.8(3) . . . . ?
